data_7031974
loop_
_publ_author_name
'Harris, Lisa A.-M.'
'Tam, Eric C. Y.'
'Coles, Martyn P.'
'Fulton, J. Robin'

_publ_section_title
;
 Lead and tin \b-diketiminato amido/anilido complexes: competitive
 nucleophilic reactivity at the \b-diketiminato \g-carbon.
;
_journal_issue 36
_journal_name_full 'Dalton transactions (Cambridge, England : 2003)'
_journal_page_first 13803
_journal_page_last 13814
_journal_paper_doi 10.1039/c4dt01714e
_journal_volume 43
_journal_year 2014
_chemical_compound_source 'synthesis as described'
_chemical_formula_moiety 'C46 H68 N4 O1 Pb1'
_chemical_formula_sum 'C46 H68 N4 O Pb'
_chemical_formula_weight 900.23
_chemical_name_systematic
;
 ?
;
_space_group_IT_number 62
_symmetry_cell_setting orthorhombic
_symmetry_Int_Tables_number 62
_symmetry_space_group_name_Hall '-P 2n 2ac'
_symmetry_space_group_name_H-M 'P c m n'
_atom_sites_solution_hydrogens geom
_atom_sites_solution_primary direct
_atom_sites_solution_secondary difmap
_audit_conform_dict_location ftp://ftp.iucr.org/pub/cif_core.dic
_audit_conform_dict_name cif_core.dic
_audit_conform_dict_version 2.3
_audit_creation_date 2014-03-17T09:52:05-00:00
_audit_creation_method 'WinGX routine CIF_UPDATE'
_cell_angle_alpha 90
_cell_angle_beta 90
_cell_angle_gamma 90
_cell_formula_units_Z 4
_cell_length_a 9.30580(10)
_cell_length_b 19.5694(3)
_cell_length_c 27.4022(4)
_cell_measurement_reflns_used 88724
_cell_measurement_temperature 173(2)
_cell_measurement_theta_max 27.485
_cell_measurement_theta_min 0.998
_cell_measurement_wavelength 0.71073
_cell_volume 4990.19(12)
_computing_cell_refinement 'HKL Scalepack (Otwinowski & Minor 1997)'
_computing_data_collection 'Collect (Bruker AXS BV, 1997-2004)'
_computing_data_reduction 'HKL Denzo and Scalepack (Otwinowski & Minor 1997)'
_computing_molecular_graphics 'Ortep-3 for Windows (Farrugia, 1997)'
_computing_publication_material 'WinGX publication routines (Farrugia, 1999)'
_computing_structure_refinement 'SHELXL-97 (Sheldrick, 1997)'
_computing_structure_solution 'SHELXS-86 (Sheldrick, 1986)'
_diffrn_ambient_temperature 173(2)
_diffrn_detector 'CCD plate'
_diffrn_detector_area_resol_mean 9
_diffrn_measured_fraction_theta_full 0.997
_diffrn_measured_fraction_theta_max 0.997
_diffrn_measurement_device '95mm CCD camera on \k-goniostat'
_diffrn_measurement_device_type KappaCCD
_diffrn_measurement_method 'CCD rotation images, thick slices'
_diffrn_orient_matrix_type 'by Bruker AXS Collect from scalepack cell'
_diffrn_orient_matrix_UB_11 -0.68507E-1
_diffrn_orient_matrix_UB_12 -0.232202E-1
_diffrn_orient_matrix_UB_13 0.227051E-1
_diffrn_orient_matrix_UB_21 -0.753614E-1
_diffrn_orient_matrix_UB_22 0.4036E-3
_diffrn_orient_matrix_UB_23 -0.260134E-1
_diffrn_orient_matrix_UB_31 0.342794E-1
_diffrn_orient_matrix_UB_32 -0.45518E-1
_diffrn_orient_matrix_UB_33 -0.118132E-1
_diffrn_radiation_monochromator graphite
_diffrn_radiation_probe x-ray
_diffrn_radiation_type MoK\a
_diffrn_radiation_wavelength 0.7107
_diffrn_reflns_av_R_equivalents 0.0689
_diffrn_reflns_av_unetI/netI 0.0319
_diffrn_reflns_limit_h_max 8
_diffrn_reflns_limit_h_min -12
_diffrn_reflns_limit_k_max 25
_diffrn_reflns_limit_k_min -25
_diffrn_reflns_limit_l_max 35
_diffrn_reflns_limit_l_min -35
_diffrn_reflns_number 64880
_diffrn_reflns_theta_full 27.5
_diffrn_reflns_theta_max 27.5
_diffrn_reflns_theta_min 1.49
_diffrn_source 'Enraf Nonius FR590'
_exptl_absorpt_coefficient_mu 3.413
_exptl_absorpt_correction_T_max 0.8032
_exptl_absorpt_correction_T_min 0.7084
_exptl_absorpt_correction_type multi-scan
_exptl_absorpt_process_details
;
        [c.f. r.h. blessing, acta cryst. (1995), a51, 33-38]
;
_exptl_crystal_colour Yellow
_exptl_crystal_density_diffrn 1.198
_exptl_crystal_density_method 'not measured'
_exptl_crystal_description Rod
_exptl_crystal_F_000 1848
_exptl_crystal_size_max 0.12
_exptl_crystal_size_mid 0.06
_exptl_crystal_size_min 0.06
_refine_diff_density_max 2.075
_refine_diff_density_min -1.758
_refine_diff_density_rms 0.364
_refine_ls_extinction_method none
_refine_ls_goodness_of_fit_ref 1.338
_refine_ls_hydrogen_treatment mixed
_refine_ls_matrix_type full
_refine_ls_number_parameters 381
_refine_ls_number_reflns 5878
_refine_ls_number_restraints 67
_refine_ls_restrained_S_all 1.336
_refine_ls_R_factor_all 0.0747
_refine_ls_R_factor_gt 0.0588
_refine_ls_shift/su_max 0.001
_refine_ls_shift/su_mean 0
_refine_ls_structure_factor_coef Fsqd
_refine_ls_weighting_details 'calc w=1/[\s^2^(Fo^2^)+(0.0781P)^2^+54.6317P] where P=(Fo^2^+2Fc^2^)/3'
_refine_ls_weighting_scheme calc
_refine_ls_wR_factor_gt 0.1951
_refine_ls_wR_factor_ref 0.2115
_reflns_number_gt 5009
_reflns_number_total 5878
_reflns_threshold_expression >2sigma(I)
_cod_data_source_file c4dt01714e2.cif
_cod_data_source_block mpc_lh602
_cod_depositor_comments 'Adding full bibliography for 7031968--7031975.cif.'
_cod_database_code 7031974

loop_
_symmetry_equiv_pos_as_xyz
'x, y, z'
'-x+1/2, -y+1/2, z+1/2'
'x+1/2, -y, -z+1/2'
'-x, y+1/2, -z'
'-x, -y, -z'
'x-1/2, y-1/2, -z-1/2'
'-x-1/2, y, z-1/2'
'x, -y-1/2, z'

loop_
_atom_site_label
_atom_site_type_symbol
_atom_site_fract_x
_atom_site_fract_y
_atom_site_fract_z
_atom_site_U_iso_or_equiv
_atom_site_adp_type
_atom_site_occupancy
_atom_site_symmetry_multiplicity
_atom_site_calc_flag
_atom_site_refinement_flags
_atom_site_disorder_assembly
_atom_site_disorder_group
Pb Pb 0.09209(5) 0.25 0.879692(16) 0.02682(17) Uani 1 2 d S . .
C1 C 0.029(3) 0.3135(8) 0.9842(7) 0.042(7) Uiso 0.541(12) 1 d PDU . 1
C2 C -0.0398(19) 0.25 0.9935(6) 0.048(4) Uiso 0.541(12) 2 d SPDU . 1
H2 H -0.1346 0.25 1.0064 0.057 Uiso 0.541(12) 2 calc SPR . 1
C3 C -0.017(2) 0.3659(10) 1.0218(7) 0.043(5) Uiso 0.541(12) 1 d PDU . 1
H3A H 0.0245 0.4105 1.0132 0.065 Uiso 0.271(6) 1 calc PR . 1
H3B H 0.0183 0.3521 1.054 0.065 Uiso 0.271(6) 1 calc PR . 1
H3C H -0.1216 0.3693 1.0224 0.065 Uiso 0.271(6) 1 calc PR . 1
H3D H -0.077 0.3441 1.0465 0.065 Uiso 0.271(6) 1 calc PR . 1
H3E H -0.0709 0.4025 1.0057 0.065 Uiso 0.271(6) 1 calc PR . 1
H3F H 0.0691 0.3853 1.0374 0.065 Uiso 0.271(6) 1 calc PR . 1
N1 N 0.0859(18) 0.3341(7) 0.9394(5) 0.033(3) Uani 0.541(12) 1 d PD . 1
C4 C 0.144(2) 0.4004(9) 0.9290(7) 0.037(4) Uani 0.541(12) 1 d PD . 1
C5 C 0.054(2) 0.4489(9) 0.9032(8) 0.042(5) Uani 0.541(12) 1 d PD . 1
C6 C 0.116(2) 0.5130(9) 0.8929(8) 0.042(5) Uani 0.541(12) 1 d PD . 1
H6 H 0.0603 0.5466 0.8765 0.051 Uiso 0.541(12) 1 calc PR . 1
C7 C 0.253(2) 0.5282(9) 0.9058(8) 0.052(6) Uani 0.541(12) 1 d PD . 1
H7 H 0.293 0.5715 0.8978 0.063 Uiso 0.541(12) 1 calc PR . 1
C8 C 0.335(2) 0.4806(11) 0.9305(10) 0.050(6) Uani 0.541(12) 1 d PD . 1
H8 H 0.4299 0.4919 0.9406 0.06 Uiso 0.541(12) 1 calc PR . 1
C9 C 0.2801(19) 0.4168(9) 0.9407(6) 0.039(4) Uani 0.541(12) 1 d PD . 1
C10 C -0.100(2) 0.4346(11) 0.8840(8) 0.053(6) Uani 0.541(12) 1 d PD . 1
H10 H -0.1324 0.3914 0.9 0.064 Uiso 0.541(12) 1 calc PR . 1
C11 C -0.212(2) 0.4902(11) 0.8971(10) 0.062(6) Uani 0.541(12) 1 d PD . 1
H11C H -0.1888 0.5325 0.8797 0.093 Uiso 0.541(12) 1 calc PR . 1
H11B H -0.2097 0.4986 0.9324 0.093 Uiso 0.541(12) 1 calc PR . 1
H11A H -0.3078 0.4745 0.8876 0.093 Uiso 0.541(12) 1 calc PR . 1
C12 C -0.100(3) 0.4213(13) 0.8294(8) 0.057(6) Uani 0.541(12) 1 d PD . 1
H12C H -0.1957 0.4056 0.8194 0.085 Uiso 0.541(12) 1 calc PR . 1
H12B H -0.0288 0.3861 0.8216 0.085 Uiso 0.541(12) 1 calc PR . 1
H12A H -0.0764 0.4635 0.812 0.085 Uiso 0.541(12) 1 calc PR . 1
C13 C 0.373(2) 0.3648(11) 0.9681(7) 0.046(5) Uani 0.541(12) 1 d PD . 1
H13 H 0.345 0.3185 0.9559 0.055 Uiso 0.541(12) 1 calc PR . 1
C14 C 0.348(2) 0.3650(13) 1.0223(7) 0.051(5) Uani 0.541(12) 1 d PD . 1
H14C H 0.371 0.4103 1.0355 0.076 Uiso 0.541(12) 1 calc PR . 1
H14B H 0.4104 0.3308 1.0377 0.076 Uiso 0.541(12) 1 calc PR . 1
H14A H 0.2476 0.3541 1.0291 0.076 Uiso 0.541(12) 1 calc PR . 1
C15 C 0.535(2) 0.3731(11) 0.9578(9) 0.054(6) Uani 0.541(12) 1 d PD . 1
H15C H 0.5686 0.4165 0.9715 0.08 Uiso 0.541(12) 1 calc PR . 1
H15B H 0.5517 0.3727 0.9225 0.08 Uiso 0.541(12) 1 calc PR . 1
H15A H 0.5879 0.3353 0.9729 0.08 Uiso 0.541(12) 1 calc PR . 1
C1A C -0.004(3) 0.3180(8) 0.9781(9) 0.042(8) Uiso 0.459(12) 1 d PDU . 2
C2A C -0.0398(19) 0.25 0.9935(6) 0.048(4) Uiso 0.459(12) 2 d SPDU . 2
H2A H -0.1034 0.25 1.0206 0.057 Uiso 0.459(12) 2 calc SPR . 2
C3A C -0.058(2) 0.3804(9) 1.0045(8) 0.031(4) Uiso 0.459(12) 1 d PDU . 2
H3A1 H -0.0063 0.4209 0.993 0.046 Uiso 0.229(6) 1 calc PR . 2
H3A2 H -0.0432 0.3749 1.0397 0.046 Uiso 0.229(6) 1 calc PR . 2
H3A3 H -0.1612 0.3861 0.998 0.046 Uiso 0.229(6) 1 calc PR . 2
H3A4 H -0.1342 0.367 1.0274 0.046 Uiso 0.229(6) 1 calc PR . 2
H3A5 H -0.0973 0.413 0.9808 0.046 Uiso 0.229(6) 1 calc PR . 2
H3A6 H 0.0208 0.4018 1.0225 0.046 Uiso 0.229(6) 1 calc PR . 2
N1A N 0.1247(16) 0.3189(8) 0.9516(7) 0.023(4) Uiso 0.459(12) 1 d PD . 2
C4A C 0.1988(19) 0.3826(10) 0.9492(8) 0.030(4) Uiso 0.459(12) 1 d PD . 2
C5A C 0.126(2) 0.4355(10) 0.9223(8) 0.030(5) Uiso 0.459(12) 1 d PD . 2
C6A C 0.203(2) 0.4966(10) 0.9165(8) 0.036(5) Uiso 0.459(12) 1 d PD . 2
H6A H 0.1603 0.5332 0.8988 0.043 Uiso 0.459(12) 1 calc PR . 2
C7A C 0.336(3) 0.5048(12) 0.9356(10) 0.035(7) Uiso 0.459(12) 1 d PD . 2
H7A H 0.3862 0.5465 0.9306 0.042 Uiso 0.459(12) 1 calc PR . 2
C8A C 0.400(2) 0.4531(10) 0.9621(8) 0.037(5) Uiso 0.459(12) 1 d PD . 2
H8A H 0.4912 0.4602 0.9766 0.044 Uiso 0.459(12) 1 calc PR . 2
C9A C 0.331(2) 0.3914(11) 0.9676(10) 0.038(6) Uiso 0.459(12) 1 d PD . 2
C10A C -0.022(3) 0.4301(12) 0.8970(8) 0.038(5) Uiso 0.459(12) 1 d PD . 2
H10A H -0.062 0.384 0.9048 0.046 Uiso 0.459(12) 1 calc PR . 2
C11A C -0.133(3) 0.4843(13) 0.9148(10) 0.051(6) Uiso 0.459(12) 1 d PD . 2
H11F H -0.0989 0.5301 0.9061 0.077 Uiso 0.459(12) 1 calc PR . 2
H11E H -0.1429 0.4811 0.9503 0.077 Uiso 0.459(12) 1 calc PR . 2
H11D H -0.2258 0.4757 0.8993 0.077 Uiso 0.459(12) 1 calc PR . 2
C12A C -0.003(3) 0.4336(14) 0.8415(8) 0.052(6) Uiso 0.459(12) 1 d PD . 2
H12F H -0.0951 0.4253 0.8255 0.078 Uiso 0.459(12) 1 calc PR . 2
H12E H 0.0667 0.3988 0.8312 0.078 Uiso 0.459(12) 1 calc PR . 2
H12D H 0.0331 0.479 0.8324 0.078 Uiso 0.459(12) 1 calc PR . 2
C13A C 0.404(2) 0.3342(11) 0.9965(7) 0.038(5) Uiso 0.459(12) 1 d PD . 2
H13A H 0.3739 0.2899 0.9814 0.046 Uiso 0.459(12) 1 calc PR . 2
C14A C 0.356(3) 0.3326(15) 1.0495(9) 0.052(6) Uiso 0.459(12) 1 d PD . 2
H14F H 0.3794 0.3764 1.065 0.078 Uiso 0.459(12) 1 calc PR . 2
H14E H 0.4064 0.2957 1.0666 0.078 Uiso 0.459(12) 1 calc PR . 2
H14D H 0.2523 0.3248 1.0511 0.078 Uiso 0.459(12) 1 calc PR . 2
C15A C 0.570(2) 0.3370(17) 0.9951(11) 0.066(8) Uiso 0.459(12) 1 d PD . 2
H15F H 0.6033 0.3332 0.9613 0.099 Uiso 0.459(12) 1 calc PR . 2
H15E H 0.6097 0.2992 1.0143 0.099 Uiso 0.459(12) 1 calc PR . 2
H15D H 0.6032 0.3805 1.0089 0.099 Uiso 0.459(12) 1 calc PR . 2
O1 O 0.3295(11) 0.256(3) 0.8729(4) 0.047(7) Uani 0.5 1 d P . -1
N2 N 0.4815(15) 0.259(3) 0.8078(6) 0.030(9) Uani 0.5 1 d PD . -1
H2X H 0.469(13) 0.238(7) 0.779(3) 0.00(4) Uiso 0.5 1 d PD A -1
N3 N 0.2516(16) 0.2985(8) 0.8095(6) 0.033(3) Uani 0.5 1 d P . -1
C16 C 0.3524(17) 0.2661(9) 0.8301(6) 0.031(6) Uani 0.5 1 d P . -1
C17 C 0.602(2) 0.2081(13) 0.8273(10) 0.056(5) Uani 0.5 1 d PU . -1
C18 C 0.548(3) 0.1366(13) 0.8365(12) 0.070(7) Uani 0.5 1 d PU . -1
H18A H 0.5071 0.1179 0.8063 0.106 Uiso 0.5 1 calc PR . -1
H18B H 0.4729 0.1378 0.8617 0.106 Uiso 0.5 1 calc PR . -1
H18C H 0.6272 0.1076 0.8474 0.106 Uiso 0.5 1 calc PR . -1
C19 C 0.6621(18) 0.2365(15) 0.8714(8) 0.056(7) Uani 0.5 1 d PU . -1
H19A H 0.5877 0.2388 0.8966 0.083 Uiso 0.5 1 calc PR . -1
H19B H 0.6984 0.2826 0.8647 0.083 Uiso 0.5 1 calc PR . -1
H19C H 0.7412 0.2075 0.8827 0.083 Uiso 0.5 1 calc PR . -1
C20 C 0.706(3) 0.2018(17) 0.7854(12) 0.083(8) Uani 0.5 1 d PU . -1
H20A H 0.6561 0.182 0.7571 0.125 Uiso 0.5 1 calc PR . -1
H20B H 0.7856 0.172 0.7949 0.125 Uiso 0.5 1 calc PR . -1
H20C H 0.7427 0.2471 0.7769 0.125 Uiso 0.5 1 calc PR . -1
C21 C 0.259(3) 0.3153(11) 0.7592(9) 0.038(5) Uani 0.5 1 d P . -1
C22 C 0.276(3) 0.3875(10) 0.7443(9) 0.049(5) Uani 0.5 1 d P . -1
C23 C 0.273(6) 0.4062(15) 0.6978(11) 0.095(16) Uani 0.5 1 d P . -1
H23 H 0.2781 0.4531 0.689 0.114 Uiso 0.5 1 calc PR . -1
C24 C 0.262(5) 0.3561(16) 0.6623(10) 0.101(14) Uani 0.5 1 d P . -1
H24 H 0.2697 0.3692 0.629 0.122 Uiso 0.5 1 calc PR . -1
C25 C 0.241(5) 0.2887(16) 0.6731(9) 0.091(12) Uani 0.5 1 d P . -1
H25 H 0.2264 0.2564 0.6476 0.109 Uiso 0.5 1 calc PR . -1
C26 C 0.240(3) 0.2673(13) 0.7229(8) 0.059(11) Uani 0.5 1 d P . -1
C27 C 0.302(2) 0.4415(11) 0.7862(8) 0.045(5) Uani 0.5 1 d P . -1
H27 H 0.2459 0.4272 0.8157 0.054 Uiso 0.5 1 calc PR . -1
C28 C 0.459(3) 0.4442(14) 0.7992(10) 0.060(7) Uani 0.5 1 d P . -1
H28C H 0.5146 0.4587 0.7707 0.09 Uiso 0.5 1 calc PR . -1
H28B H 0.4912 0.3987 0.8096 0.09 Uiso 0.5 1 calc PR . -1
H28A H 0.4736 0.4768 0.8259 0.09 Uiso 0.5 1 calc PR . -1
C29 C 0.256(3) 0.5096(12) 0.7719(9) 0.064(7) Uani 0.5 1 d P . -1
H29C H 0.2719 0.5414 0.799 0.096 Uiso 0.5 1 calc PR . -1
H29B H 0.1537 0.5088 0.7635 0.096 Uiso 0.5 1 calc PR . -1
H29A H 0.3119 0.5245 0.7434 0.096 Uiso 0.5 1 calc PR . -1
C31 C 0.057(4) 0.152(4) 0.7176(14) 0.16(3) Uani 0.5 1 d P . -1
H31C H -0.0244 0.1759 0.7328 0.234 Uiso 0.5 1 calc PR . -1
H31B H 0.0582 0.1044 0.7288 0.234 Uiso 0.5 1 calc PR . -1
H31A H 0.046 0.1531 0.6821 0.234 Uiso 0.5 1 calc PR . -1
C30 C 0.217(4) 0.1921(14) 0.7341(12) 0.062(9) Uani 0.5 1 d P . -1
H30 H 0.2297 0.186 0.7701 0.074 Uiso 0.5 1 calc PR . -1
C32 C 0.311(5) 0.131(3) 0.7068(15) 0.098(13) Uani 0.5 1 d P . -1
H32C H 0.2994 0.1354 0.6714 0.147 Uiso 0.5 1 calc PR . -1
H32B H 0.2755 0.0865 0.7175 0.147 Uiso 0.5 1 calc PR . -1
H32A H 0.4125 0.1359 0.7154 0.147 Uiso 0.5 1 calc PR . -1

loop_
_atom_site_aniso_label
_atom_site_aniso_U_11
_atom_site_aniso_U_22
_atom_site_aniso_U_33
_atom_site_aniso_U_23
_atom_site_aniso_U_13
_atom_site_aniso_U_12
Pb 0.0252(3) 0.0259(2) 0.0294(3) 0 -0.00149(18) 0
N1 0.038(8) 0.026(7) 0.035(8) -0.002(6) -0.002(7) 0.007(7)
C4 0.045(11) 0.026(10) 0.038(10) -0.008(8) 0.011(9) -0.013(8)
C5 0.039(11) 0.037(10) 0.051(12) 0.004(9) 0.008(9) 0.006(9)
C6 0.048(12) 0.027(9) 0.052(11) -0.003(8) 0.002(9) -0.006(8)
C7 0.062(14) 0.027(9) 0.068(14) -0.008(9) 0.019(11) -0.008(9)
C8 0.042(12) 0.038(14) 0.068(16) -0.009(12) 0.010(10) -0.015(10)
C9 0.043(10) 0.039(10) 0.034(9) -0.011(7) 0.005(8) 0.002(9)
C10 0.033(12) 0.043(12) 0.085(17) 0.003(11) 0.013(11) -0.001(9)
C11 0.047(13) 0.049(13) 0.090(17) 0.022(12) -0.011(13) 0.007(11)
C12 0.053(14) 0.054(13) 0.064(14) 0.009(11) -0.011(11) -0.005(11)
C13 0.047(12) 0.050(14) 0.041(11) 0.002(10) -0.008(9) -0.018(11)
C14 0.045(12) 0.058(14) 0.050(12) 0.003(11) -0.002(10) 0.002(10)
C15 0.051(12) 0.035(11) 0.075(15) -0.002(10) 0.003(11) 0.005(9)
O1 0.016(5) 0.080(19) 0.046(7) -0.040(17) 0.005(4) -0.011(12)
N2 0.030(6) 0.02(3) 0.044(7) 0.003(8) 0.010(5) 0.000(7)
N3 0.029(8) 0.030(8) 0.040(8) 0.001(6) 0.005(6) 0.008(6)
C16 0.019(7) 0.042(17) 0.031(8) 0.000(7) 0.001(6) 0.003(6)
C17 0.036(11) 0.057(12) 0.075(13) 0.019(11) 0.014(8) 0.000(9)
C18 0.072(17) 0.044(12) 0.10(2) 0.005(12) 0.021(14) 0.006(11)
C19 0.008(7) 0.06(2) 0.096(13) 0.028(11) -0.001(7) -0.004(8)
C20 0.039(14) 0.10(2) 0.111(16) 0.024(16) 0.040(13) 0.031(14)
C21 0.051(13) 0.026(10) 0.038(11) -0.001(9) 0.005(10) -0.011(9)
C22 0.072(15) 0.025(10) 0.051(13) 0.007(9) -0.013(12) -0.010(10)
C23 0.20(5) 0.035(15) 0.044(15) 0.026(12) -0.02(2) -0.04(2)
C24 0.20(4) 0.062(18) 0.041(13) 0.019(12) -0.01(2) -0.06(2)
C25 0.16(3) 0.08(2) 0.036(12) 0.003(12) -0.021(17) -0.04(2)
C26 0.080(16) 0.06(3) 0.034(10) 0.014(11) -0.013(10) -0.039(17)
C27 0.039(12) 0.041(11) 0.054(12) 0.000(9) 0.003(9) -0.013(9)
C28 0.051(14) 0.059(15) 0.071(17) -0.001(13) 0.005(12) -0.021(12)
C29 0.09(2) 0.042(13) 0.061(14) 0.020(11) 0.022(14) -0.008(13)
C31 0.06(2) 0.34(9) 0.07(2) 0.03(4) 0.006(18) 0.00(4)
C30 0.11(3) 0.025(14) 0.050(16) 0.004(13) 0.008(17) -0.013(15)
C32 0.09(3) 0.13(4) 0.07(3) -0.01(3) 0.02(2) 0.02(3)

loop_
_atom_type_symbol
_atom_type_description
_atom_type_scat_dispersion_real
_atom_type_scat_dispersion_imag
_atom_type_scat_source
C C 0.0033 0.0016 'International Tables Vol C Tables 4.2.6.8 and 6.1.1.4'
H H 0 0 'International Tables Vol C Tables 4.2.6.8 and 6.1.1.4'
N N 0.0061 0.0033 'International Tables Vol C Tables 4.2.6.8 and 6.1.1.4'
O O 0.0106 0.006 'International Tables Vol C Tables 4.2.6.8 and 6.1.1.4'
Pb Pb -3.3944 10.1111 'International Tables Vol C Tables 4.2.6.8 and 6.1.1.4'

loop_
_geom_angle_atom_site_label_1
_geom_angle_atom_site_label_2
_geom_angle_atom_site_label_3
_geom_angle
_geom_angle_site_symmetry_1
_geom_angle_site_symmetry_3
O1 Pb O1 6(3) 8_565 .
O1 Pb N1 96.8(12) 8_565 .
O1 Pb N1 92.8(10) . .
O1 Pb N1 92.8(10) 8_565 8_565
O1 Pb N1 96.8(12) . 8_565
N1 Pb N1 90.4(8) . 8_565
O1 Pb N1A 88.3(10) 8_565 .
O1 Pb N1A 85.1(8) . .
N1 Pb N1A 13.8(4) . .
N1 Pb N1A 79.9(7) 8_565 .
O1 Pb N1A 85.1(8) 8_565 8_565
O1 Pb N1A 88.3(10) . 8_565
N1 Pb N1A 79.9(7) . 8_565
N1 Pb N1A 13.8(4) 8_565 8_565
N1A Pb N1A 68.1(9) . 8_565
O1 Pb N3 49.7(8) 8_565 8_565
O1 Pb N3 52.4(7) . 8_565
N1 Pb N3 142.3(5) . 8_565
N1 Pb N3 106.0(5) 8_565 8_565
N1A Pb N3 137.3(5) . 8_565
N1A Pb N3 109.2(5) 8_565 8_565
O1 Pb N3 52.4(7) 8_565 .
O1 Pb N3 49.7(8) . .
N1 Pb N3 106.0(5) . .
N1 Pb N3 142.3(5) 8_565 .
N1A Pb N3 109.2(5) . .
N1A Pb N3 137.3(5) 8_565 .
N3 Pb N3 42.6(7) 8_565 .
O1 Pb C16 24.7(6) 8_565 8_565
O1 Pb C16 26.2(6) . 8_565
N1 Pb C16 116.4(5) . 8_565
N1 Pb C16 106.5(5) 8_565 8_565
N1A Pb C16 110.6(5) . 8_565
N1A Pb C16 103.0(5) 8_565 8_565
N3 Pb C16 26.8(5) 8_565 8_565
N3 Pb C16 35.8(5) . 8_565
O1 Pb C16 26.2(6) 8_565 .
O1 Pb C16 24.7(6) . .
N1 Pb C16 106.5(5) . .
N1 Pb C16 116.4(5) 8_565 .
N1A Pb C16 103.0(5) . .
N1A Pb C16 110.6(5) 8_565 .
N3 Pb C16 35.8(5) 8_565 .
N3 Pb C16 26.8(5) . .
C16 Pb C16 12.9(7) 8_565 .
N1 C1 C2 125.5(15) . .
N1 C1 C3 120.5(14) . .
C2 C1 C3 110.4(14) . .
C1 C2 C1 122(2) . 8_565
C1 C2 H2 118.9 . .
C1 C2 H2 118.9 8_565 .
C1 C3 H3A 109.5 . .
C1 C3 H3B 109.5 . .
H3A C3 H3B 109.5 . .
C1 C3 H3C 109.5 . .
H3A C3 H3C 109.5 . .
H3B C3 H3C 109.5 . .
C1 C3 H3D 109.5 . .
H3A C3 H3D 141.1 . .
H3B C3 H3D 56.3 . .
H3C C3 H3D 56.3 . .
C1 C3 H3E 109.5 . .
H3A C3 H3E 56.3 . .
H3B C3 H3E 141.1 . .
H3C C3 H3E 56.3 . .
H3D C3 H3E 109.5 . .
C1 C3 H3F 109.5 . .
H3A C3 H3F 56.3 . .
H3B C3 H3F 56.3 . .
H3C C3 H3F 141.1 . .
H3D C3 H3F 109.5 . .
H3E C3 H3F 109.5 . .
C1 N1 C4 125.4(13) . .
C1 N1 Pb 115.1(10) . .
C4 N1 Pb 119.5(10) . .
C9 C4 N1 121.6(19) . .
C9 C4 C5 120.4(16) . .
N1 C4 C5 117.9(16) . .
C6 C5 C4 116.1(18) . .
C6 C5 C10 118.1(18) . .
C4 C5 C10 125.7(16) . .
C7 C6 C5 121.9(18) . .
C7 C6 H6 119.1 . .
C5 C6 H6 119.1 . .
C6 C7 C8 120.0(17) . .
C6 C7 H7 120 . .
C8 C7 H7 120 . .
C9 C8 C7 120(2) . .
C9 C8 H8 119.8 . .
C7 C8 H8 119.8 . .
C4 C9 C8 121.2(19) . .
C4 C9 C13 119.3(17) . .
C8 C9 C13 119.4(17) . .
C12 C10 C5 111.7(16) . .
C12 C10 C11 110(2) . .
C5 C10 C11 114.6(17) . .
C12 C10 H10 106.6 . .
C5 C10 H10 106.6 . .
C11 C10 H10 106.6 . .
C10 C11 H11C 109.5 . .
C10 C11 H11B 109.5 . .
H11C C11 H11B 109.5 . .
C10 C11 H11A 109.5 . .
H11C C11 H11A 109.5 . .
H11B C11 H11A 109.5 . .
C10 C12 H12C 109.5 . .
C10 C12 H12B 109.5 . .
H12C C12 H12B 109.5 . .
C10 C12 H12A 109.5 . .
H12C C12 H12A 109.5 . .
H12B C12 H12A 109.5 . .
C14 C13 C9 113.3(17) . .
C14 C13 C15 109.3(16) . .
C9 C13 C15 113.1(16) . .
C14 C13 H13 106.9 . .
C9 C13 H13 106.9 . .
C15 C13 H13 106.9 . .
C13 C14 H14C 109.5 . .
C13 C14 H14B 109.5 . .
H14C C14 H14B 109.5 . .
C13 C14 H14A 109.5 . .
H14C C14 H14A 109.5 . .
H14B C14 H14A 109.5 . .
C13 C15 H15C 109.5 . .
C13 C15 H15B 109.5 . .
H15C C15 H15B 109.5 . .
C13 C15 H15A 109.5 . .
H15C C15 H15A 109.5 . .
H15B C15 H15A 109.5 . .
N1A C1A C3A 121.9(15) . .
C1A C3A H3A1 109.5 . .
C1A C3A H3A2 109.5 . .
H3A1 C3A H3A2 109.5 . .
C1A C3A H3A3 109.5 . .
H3A1 C3A H3A3 109.5 . .
H3A2 C3A H3A3 109.5 . .
C1A C3A H3A4 109.5 . .
H3A1 C3A H3A4 141.1 . .
H3A2 C3A H3A4 56.3 . .
H3A3 C3A H3A4 56.3 . .
C1A C3A H3A5 109.5 . .
H3A1 C3A H3A5 56.3 . .
H3A2 C3A H3A5 141.1 . .
H3A3 C3A H3A5 56.3 . .
H3A4 C3A H3A5 109.5 . .
C1A C3A H3A6 109.5 . .
H3A1 C3A H3A6 56.3 . .
H3A2 C3A H3A6 56.3 . .
H3A3 C3A H3A6 141.1 . .
H3A4 C3A H3A6 109.5 . .
H3A5 C3A H3A6 109.5 . .
C1A N1A C4A 116.6(14) . .
C1A N1A Pb 108.1(13) . .
C4A N1A Pb 120.9(13) . .
C9A C4A N1A 123(2) . .
C9A C4A C5A 122.1(17) . .
N1A C4A C5A 115.2(16) . .
C6A C5A C4A 115.6(19) . .
C6A C5A C10A 117.5(19) . .
C4A C5A C10A 126.8(16) . .
C7A C6A C5A 122(2) . .
C7A C6A H6A 119.2 . .
C5A C6A H6A 119.2 . .
C6A C7A C8A 121(2) . .
C6A C7A H7A 119.7 . .
C8A C7A H7A 119.7 . .
C9A C8A C7A 120(2) . .
C9A C8A H8A 119.9 . .
C7A C8A H8A 119.9 . .
C4A C9A C8A 120(2) . .
C4A C9A C13A 120.5(19) . .
C8A C9A C13A 119.5(18) . .
C12A C10A C5A 109.7(19) . .
C12A C10A C11A 111(2) . .
C5A C10A C11A 113.7(19) . .
C12A C10A H10A 107.3 . .
C5A C10A H10A 107.3 . .
C11A C10A H10A 107.3 . .
C10A C11A H11F 109.5 . .
C10A C11A H11E 109.5 . .
H11F C11A H11E 109.5 . .
C10A C11A H11D 109.5 . .
H11F C11A H11D 109.5 . .
H11E C11A H11D 109.5 . .
C10A C12A H12F 109.5 . .
C10A C12A H12E 109.5 . .
H12F C12A H12E 109.5 . .
C10A C12A H12D 109.5 . .
H12F C12A H12D 109.5 . .
H12E C12A H12D 109.5 . .
C14A C13A C9A 112.4(18) . .
C14A C13A C15A 108.4(19) . .
C9A C13A C15A 113.8(19) . .
C14A C13A H13A 107.3 . .
C9A C13A H13A 107.3 . .
C15A C13A H13A 107.3 . .
C13A C14A H14F 109.5 . .
C13A C14A H14E 109.5 . .
H14F C14A H14E 109.5 . .
C13A C14A H14D 109.5 . .
H14F C14A H14D 109.5 . .
H14E C14A H14D 109.5 . .
C13A C15A H15F 109.5 . .
C13A C15A H15E 109.5 . .
H15F C15A H15E 109.5 . .
C13A C15A H15D 109.5 . .
H15F C15A H15D 109.5 . .
H15E C15A H15D 109.5 . .
C16 O1 Pb 105.4(11) . .
C16 N2 C17 122(2) . .
C16 N2 H2X 109(8) . .
C17 N2 H2X 96(9) . .
C16 N3 C21 120.8(17) . .
C16 N3 Pb 84.9(11) . .
C21 N3 Pb 146.0(14) . .
O1 C16 N3 113(2) . .
O1 C16 N2 125.2(18) . .
N3 C16 N2 121(2) . .
O1 C16 Pb 50.0(8) . .
N3 C16 Pb 68.3(10) . .
N2 C16 Pb 168(2) . .
C19 C17 C20 115(2) . .
C19 C17 C18 110(2) . .
C20 C17 C18 105(2) . .
C19 C17 N2 108(2) . .
C20 C17 N2 104(2) . .
C18 C17 N2 114(2) . .
C17 C18 H18A 109.5 . .
C17 C18 H18B 109.5 . .
H18A C18 H18B 109.5 . .
C17 C18 H18C 109.5 . .
H18A C18 H18C 109.5 . .
H18B C18 H18C 109.5 . .
C17 C19 H19A 109.5 . .
C17 C19 H19B 109.5 . .
H19A C19 H19B 109.5 . .
C17 C19 H19C 109.5 . .
H19A C19 H19C 109.5 . .
H19B C19 H19C 109.5 . .
C17 C20 H20A 109.5 . .
C17 C20 H20B 109.5 . .
H20A C20 H20B 109.5 . .
C17 C20 H20C 109.5 . .
H20A C20 H20C 109.5 . .
H20B C20 H20C 109.5 . .
C26 C21 N3 122.3(18) . .
C26 C21 C22 118(2) . .
N3 C21 C22 120(2) . .
C23 C22 C21 122(2) . .
C23 C22 C27 121(2) . .
C21 C22 C27 117(2) . .
C22 C23 C24 119(2) . .
C22 C23 H23 120.6 . .
C24 C23 H23 120.6 . .
C25 C24 C23 123(2) . .
C25 C24 H24 118.6 . .
C23 C24 H24 118.6 . .
C24 C25 C26 119(3) . .
C24 C25 H25 120.3 . .
C26 C25 H25 120.3 . .
C21 C26 C25 119(2) . .
C21 C26 C30 122(2) . .
C25 C26 C30 119(2) . .
C29 C27 C28 108(2) . .
C29 C27 C22 112(2) . .
C28 C27 C22 110(2) . .
C29 C27 H27 108.8 . .
C28 C27 H27 108.8 . .
C22 C27 H27 108.8 . .
C27 C28 H28C 109.5 . .
C27 C28 H28B 109.5 . .
H28C C28 H28B 109.5 . .
C27 C28 H28A 109.5 . .
H28C C28 H28A 109.5 . .
H28B C28 H28A 109.5 . .
C27 C29 H29C 109.5 . .
C27 C29 H29B 109.5 . .
H29C C29 H29B 109.5 . .
C27 C29 H29A 109.5 . .
H29C C29 H29A 109.5 . .
H29B C29 H29A 109.5 . .
C30 C31 H31C 109.5 . .
C30 C31 H31B 109.5 . .
H31C C31 H31B 109.5 . .
C30 C31 H31A 109.5 . .
H31C C31 H31A 109.5 . .
H31B C31 H31A 109.5 . .
C26 C30 C32 122(3) . .
C26 C30 C31 120(4) . .
C32 C30 C31 91(3) . .
C26 C30 H30 107.5 . .
C32 C30 H30 107.5 . .
C31 C30 H30 107.5 . .
C30 C32 H32C 109.5 . .
C30 C32 H32B 109.5 . .
H32C C32 H32B 109.5 . .
C30 C32 H32A 109.5 . .
H32C C32 H32A 109.5 . .
H32B C32 H32A 109.5 . .

loop_
_geom_bond_atom_site_label_1
_geom_bond_atom_site_label_2
_geom_bond_distance
_geom_bond_site_symmetry_2
Pb O1 2.219(11) 8_565
Pb O1 2.219(11) .
Pb N1 2.321(13) .
Pb N1 2.321(13) 8_565
Pb N1A 2.406(16) .
Pb N1A 2.406(16) 8_565
Pb N3 2.608(15) 8_565
Pb N3 2.608(15) .
Pb C16 2.795(17) 8_565
Pb C16 2.795(17) .
C1 N1 1.400(18) .
C1 C2 1.419(16) .
C1 C3 1.513(19) .
C2 C1 1.419(16) 8_565
C2 H2 0.95 .
C3 H3A 0.98 .
C3 H3B 0.98 .
C3 H3C 0.98 .
C3 H3D 0.98 .
C3 H3E 0.98 .
C3 H3F 0.98 .
N1 C4 1.434(18) .
C4 C9 1.34(2) .
C4 C5 1.45(2) .
C5 C6 1.41(2) .
C5 C10 1.55(3) .
C6 C7 1.36(2) .
C6 H6 0.95 .
C7 C8 1.38(3) .
C7 H7 0.95 .
C8 C9 1.38(2) .
C8 H8 0.95 .
C9 C13 1.53(2) .
C10 C12 1.52(3) .
C10 C11 1.55(3) .
C10 H10 1 .
C11 H11C 0.98 .
C11 H11B 0.98 .
C11 H11A 0.98 .
C12 H12C 0.98 .
C12 H12B 0.98 .
C12 H12A 0.98 .
C13 C14 1.50(2) .
C13 C15 1.54(2) .
C13 H13 1 .
C14 H14C 0.98 .
C14 H14B 0.98 .
C14 H14A 0.98 .
C15 H15C 0.98 .
C15 H15B 0.98 .
C15 H15A 0.98 .
C1A N1A 1.399(19) .
C1A C3A 1.509(19) .
C3A H3A1 0.98 .
C3A H3A2 0.98 .
C3A H3A3 0.98 .
C3A H3A4 0.98 .
C3A H3A5 0.98 .
C3A H3A6 0.98 .
N1A C4A 1.43(2) .
C4A C9A 1.34(3) .
C4A C5A 1.44(2) .
C5A C6A 1.40(2) .
C5A C10A 1.55(3) .
C6A C7A 1.36(3) .
C6A H6A 0.95 .
C7A C8A 1.38(3) .
C7A H7A 0.95 .
C8A C9A 1.38(3) .
C8A H8A 0.95 .
C9A C13A 1.53(2) .
C10A C12A 1.53(3) .
C10A C11A 1.56(3) .
C10A H10A 1 .
C11A H11F 0.98 .
C11A H11E 0.98 .
C11A H11D 0.98 .
C12A H12F 0.98 .
C12A H12E 0.98 .
C12A H12D 0.98 .
C13A C14A 1.52(2) .
C13A C15A 1.55(2) .
C13A H13A 1 .
C14A H14F 0.98 .
C14A H14E 0.98 .
C14A H14D 0.98 .
C15A H15F 0.98 .
C15A H15E 0.98 .
C15A H15D 0.98 .
O1 C16 1.21(2) .
N2 C16 1.36(2) .
N2 C17 1.59(4) .
N2 H2X 0.91(2) .
N3 C16 1.26(2) .
N3 C21 1.42(3) .
C17 C19 1.44(4) .
C17 C20 1.50(3) .
C17 C18 1.51(4) .
C18 H18A 0.98 .
C18 H18B 0.98 .
C18 H18C 0.98 .
C19 H19A 0.98 .
C19 H19B 0.98 .
C19 H19C 0.98 .
C20 H20A 0.98 .
C20 H20B 0.98 .
C20 H20C 0.98 .
C21 C26 1.38(3) .
C21 C22 1.48(3) .
C22 C23 1.33(4) .
C22 C27 1.58(3) .
C23 C24 1.39(4) .
C23 H23 0.95 .
C24 C25 1.37(4) .
C24 H24 0.95 .
C25 C26 1.43(3) .
C25 H25 0.95 .
C26 C30 1.52(4) .
C27 C29 1.45(3) .
C27 C28 1.51(3) .
C27 H27 1 .
C28 H28C 0.98 .
C28 H28B 0.98 .
C28 H28A 0.98 .
C29 H29C 0.98 .
C29 H29B 0.98 .
C29 H29A 0.98 .
C31 C30 1.75(6) .
C31 H31C 0.98 .
C31 H31B 0.98 .
C31 H31A 0.98 .
C30 C32 1.65(5) .
C30 H30 1 .
C32 H32C 0.98 .
C32 H32B 0.98 .
C32 H32A 0.98 .
